data_7704631
loop_
_publ_author_name
'Raju, Saravanan'
'Singh, Harkesh B.'
'Butcher, Ray J.'

_publ_section_title
;
 Metallophilic interactions: observations of the shortest
 metallophilicinteractions between closed shell
 (d<sup>10</sup>d<sup>10</sup>, d<sup>10</sup>d<sup>8</sup>,
 d<sup>8</sup>d<sup>8</sup>) metal ions [MM' M = Hg(ii) and Pd(ii) and M'
 = Cu(i), Ag(i), Au(i), and Pd(ii)].
;
_journal_issue 26
_journal_name_full 'Dalton transactions (Cambridge, England : 2003)'
_journal_page_first 9099
_journal_page_last 9117
_journal_paper_doi 10.1039/d0dt01008a
_journal_volume 49
_journal_year 2020
_chemical_formula_moiety 'C20 H15 Ag Hg N3, Cl O4'
_chemical_formula_sum 'C20 H15 Ag Cl Hg N3 O4'
_chemical_formula_weight 705.26
_space_group_crystal_system triclinic
_space_group_IT_number 2
_space_group_name_Hall '-P 1'
_space_group_name_H-M_alt 'P -1'
_atom_sites_solution_hydrogens mixed
_audit_creation_method SHELXL-2018/3
_audit_update_record
;
2019-02-21 deposited with the CCDC.	2020-06-03 downloaded from the CCDC.
;
_cell_angle_alpha 89.6670(10)
_cell_angle_beta 79.6490(10)
_cell_angle_gamma 88.2530(10)
_cell_formula_units_Z 4
_cell_length_a 7.50880(10)
_cell_length_b 12.5773(2)
_cell_length_c 20.8765(3)
_cell_measurement_reflns_used 26213
_cell_measurement_temperature 100(2)
_cell_measurement_theta_max 31.2920
_cell_measurement_theta_min 2.0610
_cell_volume 1938.60(5)
_computing_cell_refinement 'CrysAlisPro 1.171.39.46 (Rigaku OD, 2018)'
_computing_data_collection 'CrysAlisPro 1.171.39.46 (Rigaku OD, 2018)'
_computing_data_reduction 'CrysAlisPro 1.171.39.46 (Rigaku OD, 2018)'
_computing_molecular_graphics 'SHELXTL (Sheldrick, 2008)'
_computing_publication_material 'SHELXTL (Sheldrick, 2008)'
_computing_structure_refinement 'SHELXL-2018/3 (Sheldrick, 2018)'
_computing_structure_solution 'SHELXT (Sheldrick, 2015)'
_diffrn_ambient_temperature 100(2)
_diffrn_measured_fraction_theta_full 0.998
_diffrn_measured_fraction_theta_max 0.914
_diffrn_measurement_device_type 'Rigaku Saturn724'
_diffrn_measurement_method '\w scans'
_diffrn_radiation_type MoK\a
_diffrn_radiation_wavelength 0.71073
_diffrn_reflns_av_R_equivalents 0.0644
_diffrn_reflns_av_unetI/netI 0.0618
_diffrn_reflns_Laue_measured_fraction_full 0.998
_diffrn_reflns_Laue_measured_fraction_max 0.914
_diffrn_reflns_limit_h_max 10
_diffrn_reflns_limit_h_min -10
_diffrn_reflns_limit_k_max 18
_diffrn_reflns_limit_k_min -17
_diffrn_reflns_limit_l_max 29
_diffrn_reflns_limit_l_min -29
_diffrn_reflns_number 36544
_diffrn_reflns_point_group_measured_fraction_full 0.998
_diffrn_reflns_point_group_measured_fraction_max 0.914
_diffrn_reflns_theta_full 25.242
_diffrn_reflns_theta_max 31.196
_diffrn_reflns_theta_min 1.620
_diffrn_source 'fine-focus sealed X-ray tube'
_exptl_absorpt_coefficient_mu 9.092
_exptl_absorpt_correction_T_max 1.00000
_exptl_absorpt_correction_T_min 0.66393
_exptl_absorpt_correction_type multi-scan
_exptl_absorpt_process_details
;
CrysAlisPro 1.171.39.46 (Rigaku OD, 2018)
;
_exptl_crystal_colour colorless
_exptl_crystal_density_diffrn 2.416
_exptl_crystal_description prism
_exptl_crystal_F_000 1328
_exptl_crystal_size_max 0.23
_exptl_crystal_size_mid 0.16
_exptl_crystal_size_min 0.10
_refine_diff_density_max 1.503
_refine_diff_density_min -1.729
_refine_diff_density_rms 0.228
_refine_ls_extinction_method none
_refine_ls_goodness_of_fit_ref 1.008
_refine_ls_hydrogen_treatment mixed
_refine_ls_matrix_type full
_refine_ls_number_parameters 564
_refine_ls_number_reflns 11484
_refine_ls_number_restraints 0
_refine_ls_restrained_S_all 1.008
_refine_ls_R_factor_all 0.0393
_refine_ls_R_factor_gt 0.0344
_refine_ls_shift/su_max 0.001
_refine_ls_shift/su_mean 0.000
_refine_ls_structure_factor_coef Fsqd
_refine_ls_weighting_details 'w=1/[\s^2^(Fo^2^)+(0.0239P)^2^] where P=(Fo^2^+2Fc^2^)/3'
_refine_ls_weighting_scheme calc
_refine_ls_wR_factor_gt 0.0633
_refine_ls_wR_factor_ref 0.0653
_reflns_Friedel_coverage 0.000
_reflns_number_gt 10649
_reflns_number_total 11484
_reflns_threshold_expression 'I > 2\s(I)'
_cod_data_source_file d0dt01008a2.cif
_cod_data_source_block shelx_CCDC8
_cod_depositor_comments 'Adding full bibliography for 7704622--7704632.cif.'
_cod_database_code 7704631
_shelx_shelxl_version_number 2018/3
_shelx_space_group_comment
;
The symmetry employed for this shelxl refinement is uniquely defined
by the following loop, which should always be used as a source of
symmetry information in preference to the above space-group names.
They are only intended as comments.
;

loop_
_space_group_symop_operation_xyz
'x, y, z'
'-x, -y, -z'

loop_
_atom_site_label
_atom_site_type_symbol
_atom_site_fract_x
_atom_site_fract_y
_atom_site_fract_z
_atom_site_U_iso_or_equiv
_atom_site_adp_type
_atom_site_occupancy
_atom_site_site_symmetry_order
_atom_site_calc_flag
_atom_site_refinement_flags_posn
_atom_site_refinement_flags_adp
_atom_site_refinement_flags_occupancy
_atom_site_disorder_assembly
_atom_site_disorder_group
Hg1 Hg 0.25549(3) -0.08920(2) -0.01001(2) 0.01189(5) Uani 1 1 d . . . . .
Ag1 Ag 0.24532(7) 0.12936(4) 0.02051(2) 0.02374(11) Uani 1 1 d . . . . .
C1A C 0.0656(7) -0.1192(4) 0.0735(2) 0.0126(10) Uani 1 1 d . . . . .
C2A C 0.0165(7) -0.2244(4) 0.0886(3) 0.0139(11) Uani 1 1 d . . . . .
H7AA H 0.058981 -0.279781 0.058461 0.017 Uiso 1 1 calc R U . . .
C3A C -0.0964(7) -0.2483(5) 0.1487(3) 0.0168(12) Uani 1 1 d . . . . .
H8AA H -0.129770 -0.319610 0.158372 0.020 Uiso 1 1 calc R U . . .
C4A C -0.1570(7) -0.1705(5) 0.1923(3) 0.0173(12) Uani 1 1 d . . . . .
H9AA H -0.228757 -0.188658 0.232885 0.021 Uiso 1 1 calc R U . . .
C5A C -0.1156(7) -0.0615(5) 0.1786(3) 0.0139(11) Uani 1 1 d . . . . .
C6A C 0.0004(7) -0.0378(4) 0.1184(2) 0.0088(10) Uani 1 1 d . . . . .
N1A N 0.0424(6) 0.0673(4) 0.1038(2) 0.0117(9) Uani 1 1 d . . . . .
C7A C -0.0309(8) 0.1430(4) 0.1451(3) 0.0147(11) Uani 1 1 d . . . . .
H1AA H -0.004595 0.214807 0.133827 0.018 Uiso 1 1 calc R U . . .
C8A C -0.1457(7) 0.1224(5) 0.2047(3) 0.0170(12) Uani 1 1 d . . . . .
H2AA H -0.194933 0.179301 0.232769 0.020 Uiso 1 1 calc R U . . .
C9A C -0.1858(7) 0.0186(5) 0.2218(3) 0.0161(11) Uani 1 1 d . . . . .
H3AA H -0.260020 0.002525 0.262287 0.019 Uiso 1 1 calc R U . . .
C10A C 0.4479(7) -0.0616(4) -0.0930(2) 0.0115(10) Uani 1 1 d . . . . .
C11A C 0.5150(7) -0.1452(5) -0.1318(3) 0.0155(11) Uani 1 1 d . . . . .
H7BA H 0.483537 -0.215092 -0.117407 0.019 Uiso 1 1 calc R U . . .
C12A C 0.6308(8) -0.1322(5) -0.1932(3) 0.0174(12) Uani 1 1 d . . . . .
H8BA H 0.677401 -0.192326 -0.218858 0.021 Uiso 1 1 calc R U . . .
C13A C 0.6740(7) -0.0308(5) -0.2147(3) 0.0149(11) Uani 1 1 d . . . . .
H9BA H 0.748490 -0.020986 -0.256096 0.018 Uiso 1 1 calc R U . . .
C14A C 0.6102(7) 0.0570(5) -0.1768(3) 0.0143(11) Uani 1 1 d . . . . .
C15A C 0.4938(7) 0.0449(4) -0.1146(3) 0.0129(11) Uani 1 1 d . . . . .
N2A N 0.4329(6) 0.1305(4) -0.0767(2) 0.0132(9) Uani 1 1 d . . . . .
C16A C 0.4777(8) 0.2276(5) -0.0986(3) 0.0184(12) Uani 1 1 d . . . . .
H1BA H 0.431201 0.287097 -0.072349 0.022 Uiso 1 1 calc R U . . .
C17A C 0.5897(7) 0.2456(5) -0.1582(3) 0.0170(12) Uani 1 1 d . . . . .
H2BA H 0.621191 0.316129 -0.171114 0.020 Uiso 1 1 calc R U . . .
C18A C 0.6535(7) 0.1633(5) -0.1976(3) 0.0172(12) Uani 1 1 d . . . . .
H3BA H 0.726721 0.175682 -0.238832 0.021 Uiso 1 1 calc R U . . .
N1SA N 0.2420(7) 0.3103(4) 0.0444(3) 0.0279(13) Uani 1 1 d . . . . .
C1SA C 0.2345(9) 0.3976(5) 0.0573(3) 0.0219(13) Uani 1 1 d . . . . .
C2SA C 0.2294(11) 0.5095(6) 0.0745(4) 0.0289(16) Uani 1 1 d . . . . .
H1S1 H 0.145821 0.521194 0.115865 0.043 Uiso 0.20(8) 1 calc R U P A 1
H1S2 H 0.187865 0.552124 0.040299 0.043 Uiso 0.20(8) 1 calc R U P A 1
H1S3 H 0.350925 0.530823 0.079104 0.043 Uiso 0.20(8) 1 calc R U P A 1
H1S4 H 0.116(13) 0.535(8) 0.091(6) 0.043 Uiso 0.80(8) 1 d . U P A 2
H1S5 H 0.286(15) 0.552(8) 0.046(5) 0.043 Uiso 0.80(8) 1 d . U P A 2
H1S6 H 0.238(15) 0.522(8) 0.118(5) 0.043 Uiso 0.80(8) 1 d . U P A 2
Hg2 Hg 0.24706(3) 0.59138(2) 0.48356(2) 0.01204(5) Uani 1 1 d . . . . .
Ag2 Ag 0.23831(7) 0.37178(4) 0.51223(2) 0.02373(11) Uani 1 1 d . . . . .
C1B C 0.3510(7) 0.6216(5) 0.5677(3) 0.0150(11) Uani 1 1 d . . . . .
C2B C 0.3877(7) 0.7226(5) 0.5839(3) 0.0153(11) Uani 1 1 d . . . . .
H7CA H 0.378497 0.778098 0.553510 0.018 Uiso 1 1 calc R U . . .
C3B C 0.4386(7) 0.7488(4) 0.6435(3) 0.0145(11) Uani 1 1 d . . . . .
H8CA H 0.460887 0.820424 0.652976 0.017 Uiso 1 1 calc R U . . .
C4B C 0.4557(8) 0.6697(5) 0.6876(3) 0.0169(12) Uani 1 1 d . . . . .
H9CA H 0.485700 0.686702 0.728591 0.020 Uiso 1 1 calc R U . . .
C5B C 0.4287(7) 0.5628(4) 0.6721(3) 0.0116(10) Uani 1 1 d . . . . .
C6B C 0.3747(7) 0.5376(4) 0.6125(2) 0.0112(10) Uani 1 1 d . . . . .
N1B N 0.3474(6) 0.4333(4) 0.5969(2) 0.0126(9) Uani 1 1 d . . . . .
C7B C 0.3769(7) 0.3567(5) 0.6381(3) 0.0162(12) Uani 1 1 d . . . . .
H1CA H 0.358479 0.285212 0.627120 0.019 Uiso 1 1 calc R U . . .
C8B C 0.4342(7) 0.3769(5) 0.6974(3) 0.0160(12) Uani 1 1 d . . . . .
H2CA H 0.456403 0.319588 0.725001 0.019 Uiso 1 1 calc R U . . .
C9B C 0.4573(7) 0.4778(5) 0.7147(3) 0.0164(12) Uani 1 1 d . . . . .
H3CA H 0.492651 0.492133 0.755142 0.020 Uiso 1 1 calc R U . . .
C10B C 0.1415(7) 0.5620(5) 0.4000(2) 0.0132(11) Uani 1 1 d . . . . .
C11B C 0.1111(7) 0.6459(5) 0.3602(3) 0.0174(12) Uani 1 1 d . . . . .
H7DA H 0.126906 0.716191 0.374102 0.021 Uiso 1 1 calc R U . . .
C12B C 0.0576(7) 0.6315(5) 0.2999(3) 0.0170(12) Uani 1 1 d . . . . .
H8DA H 0.036927 0.691570 0.274089 0.020 Uiso 1 1 calc R U . . .
C13B C 0.0353(7) 0.5321(5) 0.2781(3) 0.0169(12) Uani 1 1 d . . . . .
H9DA H 0.000279 0.522824 0.237045 0.020 Uiso 1 1 calc R U . . .
C14B C 0.0643(7) 0.4417(5) 0.3166(3) 0.0164(12) Uani 1 1 d . . . . .
C15B C 0.1164(7) 0.4575(5) 0.3782(3) 0.0135(11) Uani 1 1 d . . . . .
N2B N 0.1443(6) 0.3699(4) 0.4170(2) 0.0122(9) Uani 1 1 d . . . . .
C16B C 0.1192(7) 0.2737(5) 0.3955(3) 0.0161(11) Uani 1 1 d . . . . .
H1DA H 0.137611 0.214647 0.422416 0.019 Uiso 1 1 calc R U . . .
C17B C 0.0671(7) 0.2534(5) 0.3356(3) 0.0177(12) Uani 1 1 d . . . . .
H2DA H 0.051452 0.182635 0.322450 0.021 Uiso 1 1 calc R U . . .
C18B C 0.0395(7) 0.3373(5) 0.2966(3) 0.0172(12) Uani 1 1 d . . . . .
H3DA H 0.003552 0.325367 0.255957 0.021 Uiso 1 1 calc R U . . .
N1SB N 0.2044(7) 0.1917(4) 0.5395(3) 0.0267(12) Uani 1 1 d . . . . .
C1SB C 0.1990(8) 0.1052(5) 0.5541(3) 0.0200(12) Uani 1 1 d . . . . .
C2SB C 0.1957(11) -0.0069(6) 0.5725(4) 0.0271(16) Uani 1 1 d . . . . .
H2S1 H 0.171802 -0.049821 0.536139 0.041 Uiso 0.54(8) 1 calc R U P B 1
H2S2 H 0.100030 -0.017231 0.610490 0.041 Uiso 0.54(8) 1 calc R U P B 1
H2S3 H 0.313011 -0.028994 0.583377 0.041 Uiso 0.54(8) 1 calc R U P B 1
H2S4 H 0.20(3) -0.022(14) 0.615(8) 0.041 Uiso 0.46(8) 1 d . U P B 2
H2S5 H 0.27(3) -0.034(14) 0.555(10) 0.041 Uiso 0.46(8) 1 d . U P B 2
H2S6 H 0.12(2) -0.037(15) 0.571(12) 0.041 Uiso 0.46(8) 1 d . U P B 2
Cl1 Cl 0.2743(2) 0.58423(11) 0.88731(7) 0.0215(3) Uani 1 1 d . . . . .
O11 O 0.4583(6) 0.5959(4) 0.8547(2) 0.0348(12) Uani 1 1 d . . . . .
O12 O 0.2535(8) 0.4791(4) 0.9146(3) 0.0452(15) Uani 1 1 d . . . . .
O13 O 0.2324(6) 0.6628(4) 0.9382(2) 0.0262(10) Uani 1 1 d . . . . .
O14 O 0.1551(6) 0.6002(4) 0.8408(2) 0.0283(10) Uani 1 1 d . . . . .
Cl2 Cl 0.6582(2) 0.08598(11) -0.38747(6) 0.0208(3) Uani 1 1 d . . . . .
O21 O 0.6715(6) 0.1662(3) -0.43806(19) 0.0256(10) Uani 1 1 d . . . . .
O22 O 0.4952(6) 0.1047(4) -0.34071(19) 0.0268(10) Uani 1 1 d . . . . .
O23 O 0.6554(7) -0.0173(4) -0.4162(2) 0.0395(13) Uani 1 1 d . . . . .
O24 O 0.8118(6) 0.0912(4) -0.3555(2) 0.0284(10) Uani 1 1 d . . . . .

loop_
_atom_site_aniso_label
_atom_site_aniso_U_11
_atom_site_aniso_U_22
_atom_site_aniso_U_33
_atom_site_aniso_U_23
_atom_site_aniso_U_13
_atom_site_aniso_U_12
Hg1 0.01379(10) 0.01122(12) 0.01067(9) 0.00105(8) -0.00240(8) 0.00056(9)
Ag1 0.0340(3) 0.0130(2) 0.0191(2) -0.00041(17) 0.00954(18) -0.0022(2)
C1A 0.017(2) 0.013(3) 0.009(2) 0.005(2) -0.006(2) 0.001(2)
C2A 0.016(2) 0.009(2) 0.018(3) 0.000(2) -0.005(2) 0.001(2)
C3A 0.019(3) 0.010(2) 0.022(3) 0.002(2) -0.006(2) -0.002(2)
C4A 0.012(2) 0.026(3) 0.014(3) 0.006(2) -0.002(2) -0.002(2)
C5A 0.014(2) 0.016(3) 0.013(2) 0.001(2) -0.007(2) 0.000(2)
C6A 0.010(2) 0.012(2) 0.006(2) 0.0002(19) -0.0056(18) -0.001(2)
N1A 0.014(2) 0.009(2) 0.014(2) -0.0002(17) -0.0066(18) -0.0017(18)
C7A 0.020(3) 0.010(3) 0.014(3) 0.001(2) -0.006(2) 0.002(2)
C8A 0.016(3) 0.022(3) 0.013(2) -0.005(2) -0.002(2) 0.000(2)
C9A 0.016(3) 0.020(3) 0.012(2) 0.002(2) -0.004(2) 0.000(2)
C10A 0.015(2) 0.008(2) 0.010(2) 0.0005(19) 0.001(2) 0.000(2)
C11A 0.016(3) 0.015(3) 0.015(3) -0.002(2) -0.002(2) -0.003(2)
C12A 0.020(3) 0.018(3) 0.015(3) -0.003(2) -0.004(2) 0.002(2)
C13A 0.015(2) 0.019(3) 0.012(2) 0.001(2) -0.004(2) 0.002(2)
C14A 0.012(2) 0.017(3) 0.015(3) 0.002(2) -0.008(2) 0.003(2)
C15A 0.015(2) 0.014(3) 0.011(2) -0.004(2) -0.006(2) 0.000(2)
N2A 0.014(2) 0.011(2) 0.016(2) 0.0028(18) -0.0059(18) 0.0013(18)
C16A 0.021(3) 0.014(3) 0.021(3) 0.001(2) -0.004(2) -0.004(2)
C17A 0.017(3) 0.016(3) 0.020(3) 0.004(2) -0.007(2) -0.005(2)
C18A 0.014(3) 0.023(3) 0.015(3) 0.009(2) -0.004(2) -0.001(2)
N1SA 0.034(3) 0.018(3) 0.028(3) 0.002(2) 0.002(2) 0.002(2)
C1SA 0.034(3) 0.016(3) 0.016(3) 0.005(2) -0.006(3) -0.002(3)
C2SA 0.040(4) 0.012(3) 0.034(4) -0.001(3) -0.005(3) 0.004(3)
Hg2 0.01395(10) 0.01150(12) 0.01058(9) -0.00094(8) -0.00215(7) 0.00115(9)
Ag2 0.0428(3) 0.0146(2) 0.0181(2) 0.00058(17) -0.0167(2) -0.0028(2)
C1B 0.012(2) 0.018(3) 0.015(3) 0.003(2) -0.002(2) -0.001(2)
C2B 0.017(3) 0.015(3) 0.014(2) -0.002(2) -0.002(2) 0.005(2)
C3B 0.013(2) 0.010(2) 0.019(3) -0.007(2) -0.001(2) 0.006(2)
C4B 0.020(3) 0.021(3) 0.010(2) -0.005(2) -0.003(2) -0.003(2)
C5B 0.009(2) 0.015(3) 0.012(2) 0.001(2) -0.007(2) 0.003(2)
C6B 0.008(2) 0.013(2) 0.012(2) -0.001(2) 0.0013(19) 0.002(2)
N1B 0.0081(19) 0.016(2) 0.012(2) 0.0000(18) 0.0010(17) 0.0019(18)
C7B 0.011(2) 0.018(3) 0.019(3) 0.001(2) 0.000(2) -0.003(2)
C8B 0.016(3) 0.019(3) 0.012(2) 0.008(2) -0.002(2) 0.003(2)
C9B 0.013(2) 0.027(3) 0.009(2) -0.001(2) -0.001(2) -0.001(2)
C10B 0.008(2) 0.022(3) 0.009(2) 0.001(2) -0.0017(19) 0.001(2)
C11B 0.012(3) 0.021(3) 0.019(3) -0.003(2) -0.003(2) -0.001(2)
C12B 0.015(3) 0.019(3) 0.018(3) 0.005(2) -0.005(2) -0.001(2)
C13B 0.013(2) 0.028(3) 0.011(2) 0.001(2) -0.005(2) 0.001(2)
C14B 0.011(2) 0.024(3) 0.015(3) -0.003(2) -0.002(2) 0.000(2)
C15B 0.008(2) 0.014(3) 0.017(3) -0.001(2) 0.000(2) 0.000(2)
N2B 0.010(2) 0.015(2) 0.011(2) -0.0004(18) -0.0002(17) 0.0029(18)
C16B 0.015(2) 0.016(3) 0.016(3) -0.002(2) 0.001(2) 0.002(2)
C17B 0.017(3) 0.019(3) 0.017(3) -0.006(2) -0.002(2) -0.003(2)
C18B 0.014(3) 0.026(3) 0.011(2) -0.003(2) -0.002(2) -0.003(2)
N1SB 0.036(3) 0.020(3) 0.023(3) -0.005(2) -0.003(2) -0.001(2)
C1SB 0.030(3) 0.012(3) 0.016(3) -0.001(2) -0.001(2) -0.003(2)
C2SB 0.041(4) 0.011(3) 0.028(4) 0.005(3) 0.000(3) -0.001(3)
Cl1 0.0327(8) 0.0139(6) 0.0190(6) -0.0034(5) -0.0080(6) 0.0008(6)
O11 0.032(2) 0.038(3) 0.033(3) -0.022(2) -0.002(2) 0.003(2)
O12 0.085(4) 0.017(2) 0.039(3) 0.005(2) -0.026(3) -0.008(3)
O13 0.039(3) 0.020(2) 0.018(2) -0.0045(18) -0.0004(19) -0.002(2)
O14 0.032(2) 0.030(3) 0.025(2) -0.005(2) -0.012(2) 0.005(2)
Cl2 0.0287(7) 0.0160(6) 0.0164(6) 0.0021(5) -0.0008(6) -0.0005(6)
O21 0.045(3) 0.018(2) 0.015(2) 0.0075(18) -0.0064(19) -0.001(2)
O22 0.030(2) 0.029(2) 0.019(2) -0.0011(19) 0.0012(18) 0.003(2)
O23 0.065(4) 0.013(2) 0.038(3) -0.006(2) -0.001(3) -0.004(2)
O24 0.025(2) 0.033(3) 0.027(2) 0.011(2) -0.0053(19) 0.001(2)

loop_
_atom_type_symbol
_atom_type_description
_atom_type_scat_dispersion_real
_atom_type_scat_dispersion_imag
_atom_type_scat_source
C C 0.0033 0.0016 'International Tables Vol C Tables 4.2.6.8 and 6.1.1.4'
H H 0.0000 0.0000 'International Tables Vol C Tables 4.2.6.8 and 6.1.1.4'
Ag Ag -0.8971 1.1015 'International Tables Vol C Tables 4.2.6.8 and 6.1.1.4'
Cl Cl 0.1484 0.1585 'International Tables Vol C Tables 4.2.6.8 and 6.1.1.4'
Hg Hg -2.3894 9.2266 'International Tables Vol C Tables 4.2.6.8 and 6.1.1.4'
N N 0.0061 0.0033 'International Tables Vol C Tables 4.2.6.8 and 6.1.1.4'
O O 0.0106 0.0060 'International Tables Vol C Tables 4.2.6.8 and 6.1.1.4'

loop_
_geom_angle_atom_site_label_1
_geom_angle_atom_site_label_2
_geom_angle_atom_site_label_3
_geom_angle
_geom_angle_site_symmetry_1
_geom_angle_site_symmetry_3
_geom_angle_publ_flag
C10A Hg1 C1A 179.0(2) . . ?
C10A Hg1 Ag1 89.76(14) . . ?
C1A Hg1 Ag1 90.94(15) . . ?
N1A Ag1 N2A 158.52(16) . . ?
N1A Ag1 N1SA 102.11(17) . . ?
N2A Ag1 N1SA 98.84(17) . . ?
N1A Ag1 Hg1 78.92(12) . . ?
N2A Ag1 Hg1 80.16(12) . . ?
N1SA Ag1 Hg1 178.92(13) . . ?
C2A C1A C6A 119.2(5) . . ?
C2A C1A Hg1 119.2(4) . . ?
C6A C1A Hg1 121.3(4) . . ?
C1A C2A C3A 120.2(5) . . ?
C1A C2A H7AA 119.9 . . ?
C3A C2A H7AA 119.9 . . ?
C4A C3A C2A 120.6(5) . . ?
C4A C3A H8AA 119.7 . . ?
C2A C3A H8AA 119.7 . . ?
C3A C4A C5A 121.5(5) . . ?
C3A C4A H9AA 119.2 . . ?
C5A C4A H9AA 119.2 . . ?
C9A C5A C6A 120.9(5) . . ?
C9A C5A C4A 121.5(5) . . ?
C6A C5A C4A 117.7(5) . . ?
N1A C6A C1A 120.3(4) . . ?
N1A C6A C5A 118.9(5) . . ?
C1A C6A C5A 120.7(5) . . ?
C7A N1A C6A 119.0(4) . . ?
C7A N1A Ag1 112.9(3) . . ?
C6A N1A Ag1 127.8(4) . . ?
N1A C7A C8A 123.5(5) . . ?
N1A C7A H1AA 118.3 . . ?
C8A C7A H1AA 118.3 . . ?
C9A C8A C7A 119.1(5) . . ?
C9A C8A H2AA 120.5 . . ?
C7A C8A H2AA 120.5 . . ?
C8A C9A C5A 118.6(5) . . ?
C8A C9A H3AA 120.7 . . ?
C5A C9A H3AA 120.7 . . ?
C11A C10A C15A 119.1(5) . . ?
C11A C10A Hg1 118.9(4) . . ?
C15A C10A Hg1 121.5(4) . . ?
C10A C11A C12A 122.6(5) . . ?
C10A C11A H7BA 118.7 . . ?
C12A C11A H7BA 118.7 . . ?
C13A C12A C11A 118.8(5) . . ?
C13A C12A H8BA 120.6 . . ?
C11A C12A H8BA 120.6 . . ?
C12A C13A C14A 120.8(5) . . ?
C12A C13A H9BA 119.6 . . ?
C14A C13A H9BA 119.6 . . ?
C13A C14A C18A 122.2(5) . . ?
C13A C14A C15A 120.9(5) . . ?
C18A C14A C15A 116.9(5) . . ?
N2A C15A C14A 121.2(5) . . ?
N2A C15A C10A 121.1(5) . . ?
C14A C15A C10A 117.8(5) . . ?
C16A N2A C15A 119.2(5) . . ?
C16A N2A Ag1 113.9(4) . . ?
C15A N2A Ag1 126.8(3) . . ?
N2A C16A C17A 122.9(6) . . ?
N2A C16A H1BA 118.6 . . ?
C17A C16A H1BA 118.6 . . ?
C18A C17A C16A 120.2(5) . . ?
C18A C17A H2BA 119.9 . . ?
C16A C17A H2BA 119.9 . . ?
C17A C18A C14A 119.6(5) . . ?
C17A C18A H3BA 120.2 . . ?
C14A C18A H3BA 120.2 . . ?
C1SA N1SA Ag1 177.5(5) . . ?
N1SA C1SA C2SA 178.4(8) . . ?
C1SA C2SA H1S1 109.5 . . ?
C1SA C2SA H1S2 109.5 . . ?
H1S1 C2SA H1S2 109.5 . . ?
C1SA C2SA H1S3 109.5 . . ?
H1S1 C2SA H1S3 109.5 . . ?
H1S2 C2SA H1S3 109.5 . . ?
C1SA C2SA H1S4 113(6) . . ?
C1SA C2SA H1S5 117(6) . . ?
H1S4 C2SA H1S5 112(8) . . ?
C1SA C2SA H1S6 114(6) . . ?
H1S4 C2SA H1S6 78(7) . . ?
H1S5 C2SA H1S6 116(8) . . ?
C10B Hg2 C1B 179.5(2) . . ?
C10B Hg2 Ag2 89.43(16) . . ?
C1B Hg2 Ag2 90.79(16) . . ?
N2B Ag2 N1B 159.65(17) . . ?
N2B Ag2 N1SB 98.88(18) . . ?
N1B Ag2 N1SB 101.45(18) . . ?
N2B Ag2 Hg2 80.48(12) . . ?
N1B Ag2 Hg2 79.34(12) . . ?
N1SB Ag2 Hg2 175.08(13) . . ?
C2B C1B C6B 117.8(5) . . ?
C2B C1B Hg2 121.2(4) . . ?
C6B C1B Hg2 120.8(4) . . ?
C1B C2B C3B 123.4(5) . . ?
C1B C2B H7CA 118.3 . . ?
C3B C2B H7CA 118.3 . . ?
C4B C3B C2B 119.3(5) . . ?
C4B C3B H8CA 120.4 . . ?
C2B C3B H8CA 120.4 . . ?
C3B C4B C5B 119.9(5) . . ?
C3B C4B H9CA 120.0 . . ?
C5B C4B H9CA 120.0 . . ?
C4B C5B C6B 120.3(5) . . ?
C4B C5B C9B 121.6(5) . . ?
C6B C5B C9B 118.1(5) . . ?
N1B C6B C5B 120.8(5) . . ?
N1B C6B C1B 120.0(5) . . ?
C5B C6B C1B 119.2(5) . . ?
C7B N1B C6B 118.8(5) . . ?
C7B N1B Ag2 112.4(4) . . ?
C6B N1B Ag2 128.6(4) . . ?
N1B C7B C8B 122.9(5) . . ?
N1B C7B H1CA 118.5 . . ?
C8B C7B H1CA 118.5 . . ?
C9B C8B C7B 119.6(5) . . ?
C9B C8B H2CA 120.2 . . ?
C7B C8B H2CA 120.2 . . ?
C8B C9B C5B 119.7(5) . . ?
C8B C9B H3CA 120.1 . . ?
C5B C9B H3CA 120.1 . . ?
C11B C10B C15B 117.7(5) . . ?
C11B C10B Hg2 119.2(4) . . ?
C15B C10B Hg2 122.7(4) . . ?
C10B C11B C12B 122.5(6) . . ?
C10B C11B H7DA 118.7 . . ?
C12B C11B H7DA 118.7 . . ?
C13B C12B C11B 120.3(6) . . ?
C13B C12B H8DA 119.9 . . ?
C11B C12B H8DA 119.9 . . ?
C12B C13B C14B 120.2(5) . . ?
C12B C13B H9DA 119.9 . . ?
C14B C13B H9DA 119.9 . . ?
C18B C14B C13B 122.2(5) . . ?
C18B C14B C15B 118.9(5) . . ?
C13B C14B C15B 118.9(5) . . ?
N2B C15B C10B 119.9(5) . . ?
N2B C15B C14B 119.9(5) . . ?
C10B C15B C14B 120.3(5) . . ?
C16B N2B C15B 118.5(5) . . ?
C16B N2B Ag2 114.4(4) . . ?
C15B N2B Ag2 127.1(4) . . ?
N2B C16B C17B 124.1(5) . . ?
N2B C16B H1DA 117.9 . . ?
C17B C16B H1DA 117.9 . . ?
C18B C17B C16B 118.6(5) . . ?
C18B C17B H2DA 120.7 . . ?
C16B C17B H2DA 120.7 . . ?
C17B C18B C14B 120.0(5) . . ?
C17B C18B H3DA 120.0 . . ?
C14B C18B H3DA 120.0 . . ?
C1SB N1SB Ag2 175.3(6) . . ?
N1SB C1SB C2SB 178.9(8) . . ?
C1SB C2SB H2S1 109.5 . . ?
C1SB C2SB H2S2 109.5 . . ?
H2S1 C2SB H2S2 109.5 . . ?
C1SB C2SB H2S3 109.5 . . ?
H2S1 C2SB H2S3 109.5 . . ?
H2S2 C2SB H2S3 109.5 . . ?
C1SB C2SB H2S4 116(10) . . ?
C1SB C2SB H2S5 110(10) . . ?
H2S4 C2SB H2S5 103(10) . . ?
C1SB C2SB H2S6 120(10) . . ?
H2S4 C2SB H2S6 97(10) . . ?
H2S5 C2SB H2S6 109(10) . . ?
O12 Cl1 O11 109.4(3) . . ?
O12 Cl1 O13 110.1(3) . . ?
O11 Cl1 O13 109.0(3) . . ?
O12 Cl1 O14 109.7(3) . . ?
O11 Cl1 O14 109.0(3) . . ?
O13 Cl1 O14 109.7(3) . . ?
O23 Cl2 O24 109.5(3) . . ?
O23 Cl2 O22 109.8(3) . . ?
O24 Cl2 O22 109.3(3) . . ?
O23 Cl2 O21 109.2(3) . . ?
O24 Cl2 O21 109.4(3) . . ?
O22 Cl2 O21 109.6(3) . . ?

loop_
_geom_bond_atom_site_label_1
_geom_bond_atom_site_label_2
_geom_bond_distance
_geom_bond_site_symmetry_2
_geom_bond_publ_flag
Hg1 C10A 2.081(5) . ?
Hg1 C1A 2.085(5) . ?
Hg1 Ag1 2.8210(5) . ?
Ag1 N1A 2.249(4) . ?
Ag1 N2A 2.254(4) . ?
Ag1 N1SA 2.332(6) . ?
C1A C2A 1.403(7) . ?
C1A C6A 1.408(7) . ?
C2A C3A 1.418(7) . ?
C2A H7AA 0.9500 . ?
C3A C4A 1.351(8) . ?
C3A H8AA 0.9500 . ?
C4A C5A 1.431(8) . ?
C4A H9AA 0.9500 . ?
C5A C9A 1.382(8) . ?
C5A C6A 1.430(7) . ?
C6A N1A 1.389(6) . ?
N1A C7A 1.325(7) . ?
C7A C8A 1.409(7) . ?
C7A H1AA 0.9500 . ?
C8A C9A 1.379(8) . ?
C8A H2AA 0.9500 . ?
C9A H3AA 0.9500 . ?
C10A C11A 1.360(7) . ?
C10A C15A 1.442(7) . ?
C11A C12A 1.426(8) . ?
C11A H7BA 0.9500 . ?
C12A C13A 1.378(8) . ?
C12A H8BA 0.9500 . ?
C13A C14A 1.384(8) . ?
C13A H9BA 0.9500 . ?
C14A C18A 1.432(8) . ?
C14A C15A 1.440(7) . ?
C15A N2A 1.358(7) . ?
N2A C16A 1.332(7) . ?
C16A C17A 1.392(7) . ?
C16A H1BA 0.9500 . ?
C17A C18A 1.348(8) . ?
C17A H2BA 0.9500 . ?
C18A H3BA 0.9500 . ?
N1SA C1SA 1.129(8) . ?
C1SA C2SA 1.453(9) . ?
C2SA H1S1 0.9800 . ?
C2SA H1S2 0.9800 . ?
C2SA H1S3 0.9800 . ?
C2SA H1S4 0.90(10) . ?
C2SA H1S5 0.85(10) . ?
C2SA H1S6 0.94(10) . ?
Hg2 C10B 2.082(5) . ?
Hg2 C1B 2.087(5) . ?
Hg2 Ag2 2.8229(5) . ?
Ag2 N2B 2.227(4) . ?
Ag2 N1B 2.228(4) . ?
Ag2 N1SB 2.342(6) . ?
C1B C2B 1.366(8) . ?
C1B C6B 1.435(8) . ?
C2B C3B 1.408(7) . ?
C2B H7CA 0.9500 . ?
C3B C4B 1.370(8) . ?
C3B H8CA 0.9500 . ?
C4B C5B 1.414(8) . ?
C4B H9CA 0.9500 . ?
C5B C6B 1.416(7) . ?
C5B C9B 1.423(8) . ?
C6B N1B 1.384(7) . ?
N1B C7B 1.328(7) . ?
C7B C8B 1.408(8) . ?
C7B H1CA 0.9500 . ?
C8B C9B 1.346(8) . ?
C8B H2CA 0.9500 . ?
C9B H3CA 0.9500 . ?
C10B C11B 1.378(8) . ?
C10B C15B 1.423(7) . ?
C11B C12B 1.403(8) . ?
C11B H7DA 0.9500 . ?
C12B C13B 1.358(8) . ?
C12B H8DA 0.9500 . ?
C13B C14B 1.422(8) . ?
C13B H9DA 0.9500 . ?
C14B C18B 1.408(8) . ?
C14B C15B 1.424(8) . ?
C15B N2B 1.396(7) . ?
N2B C16B 1.323(7) . ?
C16B C17B 1.404(8) . ?
C16B H1DA 0.9500 . ?
C17B C18B 1.362(8) . ?
C17B H2DA 0.9500 . ?
C18B H3DA 0.9500 . ?
N1SB C1SB 1.128(8) . ?
C1SB C2SB 1.459(9) . ?
C2SB H2S1 0.9800 . ?
C2SB H2S2 0.9800 . ?
C2SB H2S3 0.9800 . ?
C2SB H2S4 0.92(16) . ?
C2SB H2S5 0.71(17) . ?
C2SB H2S6 0.71(16) . ?
Cl1 O12 1.438(5) . ?
Cl1 O11 1.438(5) . ?
Cl1 O13 1.441(4) . ?
Cl1 O14 1.443(4) . ?
Cl2 O23 1.436(5) . ?
Cl2 O24 1.436(4) . ?
Cl2 O22 1.436(4) . ?
Cl2 O21 1.449(4) . ?

loop_
_geom_hbond_atom_site_label_D
_geom_hbond_atom_site_label_H
_geom_hbond_atom_site_label_A
_geom_hbond_distance_DH
_geom_hbond_distance_HA
_geom_hbond_distance_DA
_geom_hbond_angle_DHA
_geom_hbond_site_symmetry_A
_geom_hbond_publ_flag
C7A H1AA N1SA 0.95 2.69 3.423(7) 134.6 . yes
C7A H1AA O14 0.95 2.57 3.335(7) 137.6 2_566 yes
C16A H1BA N1SA 0.95 2.60 3.339(8) 134.5 . yes
C2SA H1S5 O13 0.85(10) 2.74(11) 3.426(9) 139(10) 1_554 yes
C7B H1CA N1SB 0.95 2.63 3.376(8) 135.3 . yes
C7B H1CA O22 0.95 2.60 3.315(8) 132.6 1_556 yes
C16B H1DA N1SB 0.95 2.59 3.335(8) 135.0 . yes
C2SB H2S5 O21 0.71(17) 2.92(19) 3.439(9) 133(24) 2_655 yes
C2SB H2S2 O24 0.98 2.52 3.215(9) 128.2 1_456 yes
C2SB H2S3 O23 0.98 2.58 3.500(10) 156.2 1_556 yes

loop_
_geom_torsion_atom_site_label_1
_geom_torsion_atom_site_label_2
_geom_torsion_atom_site_label_3
_geom_torsion_atom_site_label_4
_geom_torsion
_geom_torsion_site_symmetry_1
_geom_torsion_site_symmetry_2
_geom_torsion_site_symmetry_3
_geom_torsion_site_symmetry_4
_geom_torsion_publ_flag
C6A C1A C2A C3A -0.5(8) . . . . ?
Hg1 C1A C2A C3A 172.9(4) . . . . ?
C1A C2A C3A C4A -0.5(9) . . . . ?
C2A C3A C4A C5A 2.3(9) . . . . ?
C3A C4A C5A C9A 176.4(5) . . . . ?
C3A C4A C5A C6A -3.2(8) . . . . ?
C2A C1A C6A N1A -178.0(5) . . . . ?
Hg1 C1A C6A N1A 8.8(7) . . . . ?
C2A C1A C6A C5A -0.4(8) . . . . ?
Hg1 C1A C6A C5A -173.6(4) . . . . ?
C9A C5A C6A N1A 0.2(8) . . . . ?
C4A C5A C6A N1A 179.8(5) . . . . ?
C9A C5A C6A C1A -177.4(5) . . . . ?
C4A C5A C6A C1A 2.2(8) . . . . ?
C1A C6A N1A C7A 175.4(5) . . . . ?
C5A C6A N1A C7A -2.2(7) . . . . ?
C1A C6A N1A Ag1 -10.7(7) . . . . ?
C5A C6A N1A Ag1 171.7(4) . . . . ?
C6A N1A C7A C8A 2.2(8) . . . . ?
Ag1 N1A C7A C8A -172.6(4) . . . . ?
N1A C7A C8A C9A -0.2(9) . . . . ?
C7A C8A C9A C5A -1.9(8) . . . . ?
C6A C5A C9A C8A 1.8(8) . . . . ?
C4A C5A C9A C8A -177.8(5) . . . . ?
C15A C10A C11A C12A 0.5(9) . . . . ?
Hg1 C10A C11A C12A 172.5(4) . . . . ?
C10A C11A C12A C13A -1.2(9) . . . . ?
C11A C12A C13A C14A 1.6(9) . . . . ?
C12A C13A C14A C18A 179.6(5) . . . . ?
C12A C13A C14A C15A -1.4(8) . . . . ?
C13A C14A C15A N2A 179.0(5) . . . . ?
C18A C14A C15A N2A -1.9(8) . . . . ?
C13A C14A C15A C10A 0.6(8) . . . . ?
C18A C14A C15A C10A 179.7(5) . . . . ?
C11A C10A C15A N2A -178.6(5) . . . . ?
Hg1 C10A C15A N2A 9.6(7) . . . . ?
C11A C10A C15A C14A -0.1(8) . . . . ?
Hg1 C10A C15A C14A -172.0(4) . . . . ?
C14A C15A N2A C16A 1.9(8) . . . . ?
C10A C15A N2A C16A -179.7(5) . . . . ?
C14A C15A N2A Ag1 178.3(4) . . . . ?
C10A C15A N2A Ag1 -3.3(7) . . . . ?
C15A N2A C16A C17A -2.0(8) . . . . ?
Ag1 N2A C16A C17A -178.9(4) . . . . ?
N2A C16A C17A C18A 2.1(9) . . . . ?
C16A C17A C18A C14A -2.0(9) . . . . ?
C13A C14A C18A C17A -179.0(5) . . . . ?
C15A C14A C18A C17A 1.9(8) . . . . ?
C6B C1B C2B C3B -3.2(8) . . . . ?
Hg2 C1B C2B C3B 172.7(4) . . . . ?
C1B C2B C3B C4B 1.1(8) . . . . ?
C2B C3B C4B C5B 2.3(8) . . . . ?
C3B C4B C5B C6B -3.3(8) . . . . ?
C3B C4B C5B C9B 175.6(5) . . . . ?
C4B C5B C6B N1B -179.8(5) . . . . ?
C9B C5B C6B N1B 1.2(7) . . . . ?
C4B C5B C6B C1B 1.1(7) . . . . ?
C9B C5B C6B C1B -177.9(5) . . . . ?
C2B C1B C6B N1B -177.0(5) . . . . ?
Hg2 C1B C6B N1B 7.1(6) . . . . ?
C2B C1B C6B C5B 2.1(7) . . . . ?
Hg2 C1B C6B C5B -173.9(4) . . . . ?
C5B C6B N1B C7B -1.6(7) . . . . ?
C1B C6B N1B C7B 177.5(5) . . . . ?
C5B C6B N1B Ag2 173.6(4) . . . . ?
C1B C6B N1B Ag2 -7.3(7) . . . . ?
C6B N1B C7B C8B 0.3(7) . . . . ?
Ag2 N1B C7B C8B -175.7(4) . . . . ?
N1B C7B C8B C9B 1.5(8) . . . . ?
C7B C8B C9B C5B -1.8(8) . . . . ?
C4B C5B C9B C8B -178.4(5) . . . . ?
C6B C5B C9B C8B 0.5(8) . . . . ?
C15B C10B C11B C12B -0.2(8) . . . . ?
Hg2 C10B C11B C12B 173.4(4) . . . . ?
C10B C11B C12B C13B -0.6(8) . . . . ?
C11B C12B C13B C14B 0.6(8) . . . . ?
C12B C13B C14B C18B 178.8(5) . . . . ?
C12B C13B C14B C15B 0.2(8) . . . . ?
C11B C10B C15B N2B -179.5(5) . . . . ?
Hg2 C10B C15B N2B 7.1(7) . . . . ?
C11B C10B C15B C14B 0.9(7) . . . . ?
Hg2 C10B C15B C14B -172.4(4) . . . . ?
C18B C14B C15B N2B 0.9(7) . . . . ?
C13B C14B C15B N2B 179.5(5) . . . . ?
C18B C14B C15B C10B -179.6(5) . . . . ?
C13B C14B C15B C10B -1.0(7) . . . . ?
C10B C15B N2B C16B 179.7(5) . . . . ?
C14B C15B N2B C16B -0.8(7) . . . . ?
C10B C15B N2B Ag2 -2.7(7) . . . . ?
C14B C15B N2B Ag2 176.8(4) . . . . ?
C15B N2B C16B C17B 0.5(8) . . . . ?
Ag2 N2B C16B C17B -177.4(4) . . . . ?
N2B C16B C17B C18B -0.3(8) . . . . ?
C16B C17B C18B C14B 0.4(8) . . . . ?
C13B C14B C18B C17B -179.3(5) . . . . ?
C15B C14B C18B C17B -0.7(8) . . . . ?
